data_2235817
loop_
_publ_author_name
'Kant, Rajni'
'Gupta, Vivek K.'
'Kapoor, Kamini'
'Chib, Renu'
'Shah, Bhahwal A.'
'Taneja, Subhash C.'

_publ_section_title
;
 1,2,3,4,5,6-Hexa-<i>O</i>-acetyl-<i>scyllo</i>-inositol
;
_journal_coeditor_code GK2511
_journal_issue 8
_journal_name_full 'Acta Crystallographica Section E'
_journal_page_first o2594
_journal_paper_doi 10.1107/S1600536812033600
_journal_volume 68
_journal_year 2012
_chemical_formula_iupac 'C18 H24 O12'
_chemical_formula_moiety 'C18 H24 O12'
_chemical_formula_sum 'C18 H24 O12'
_chemical_formula_weight 432.37
_chemical_name_systematic
;
1,2,3,4,5,6-Hexa-<i>O</i>-acetyl-<i>scyllo</i>-inositol
;
_space_group_IT_number 12
_symmetry_cell_setting monoclinic
_symmetry_space_group_name_Hall '-C 2y'
_symmetry_space_group_name_H-M 'C 1 2/m 1'
_atom_sites_solution_hydrogens geom
_atom_sites_solution_primary direct
_atom_sites_solution_secondary difmap
_audit_creation_method SHELXL-97
_cell_angle_alpha 90.00
_cell_angle_beta 97.33(2)
_cell_angle_gamma 90.00
_cell_formula_units_Z 2
_cell_length_a 12.901(3)
_cell_length_b 14.013(3)
_cell_length_c 5.8572(12)
_cell_measurement_reflns_used 1553
_cell_measurement_temperature 293(2)
_cell_measurement_theta_max 29.08
_cell_measurement_theta_min 3.50
_cell_volume 1050.2(4)
_computing_cell_refinement 'CrysAlis PRO (Oxford Diffraction, 2010)'
_computing_data_collection 'CrysAlis PRO (Oxford Diffraction, 2010)'
_computing_data_reduction 'CrysAlis PRO (Oxford Diffraction, 2010)'
_computing_molecular_graphics 'ORTEP-3 (Farrugia, 1997)'
_computing_publication_material 'PLATON (Spek, 2009)'
_computing_structure_refinement 'SHELXL97 (Sheldrick, 2008)'
_computing_structure_solution 'SHELXS97 (Sheldrick, 2008)'
_diffrn_ambient_temperature 293(2)
_diffrn_detector_area_resol_mean 16.1049
_diffrn_measured_fraction_theta_full 0.994
_diffrn_measured_fraction_theta_max 0.994
_diffrn_measurement_device_type 'Oxford Diffraction Xcalibur Sapphire3'
_diffrn_measurement_method 'omega scan'
_diffrn_radiation_monochromator graphite
_diffrn_radiation_source 'fine-focus sealed tube'
_diffrn_radiation_type MoK\a
_diffrn_radiation_wavelength 0.71073
_diffrn_reflns_av_R_equivalents 0.0811
_diffrn_reflns_av_sigmaI/netI 0.1247
_diffrn_reflns_limit_h_max 15
_diffrn_reflns_limit_h_min -15
_diffrn_reflns_limit_k_max 16
_diffrn_reflns_limit_k_min -16
_diffrn_reflns_limit_l_max 6
_diffrn_reflns_limit_l_min -6
_diffrn_reflns_number 3652
_diffrn_reflns_theta_full 25.00
_diffrn_reflns_theta_max 25.00
_diffrn_reflns_theta_min 3.51
_diffrn_standards_interval_count 0
_diffrn_standards_interval_time 0
_diffrn_standards_number 0
_exptl_absorpt_coefficient_mu 0.117
_exptl_absorpt_correction_T_max 1.000
_exptl_absorpt_correction_T_min 0.472
_exptl_absorpt_correction_type multi-scan
_exptl_absorpt_process_details '(Crysalis PRO; Oxford Diffraction, 2010)'
_exptl_crystal_colour white
_exptl_crystal_density_diffrn 1.367
_exptl_crystal_density_method 'not measured'
_exptl_crystal_description block
_exptl_crystal_F_000 456
_exptl_crystal_size_max 0.3
_exptl_crystal_size_mid 0.2
_exptl_crystal_size_min 0.2
_refine_diff_density_max 0.373
_refine_diff_density_min -0.304
_refine_ls_extinction_method none
_refine_ls_goodness_of_fit_ref 1.080
_refine_ls_hydrogen_treatment constr
_refine_ls_matrix_type full
_refine_ls_number_parameters 77
_refine_ls_number_reflns 959
_refine_ls_number_restraints 0
_refine_ls_restrained_S_all 1.080
_refine_ls_R_factor_all 0.1248
_refine_ls_R_factor_gt 0.0611
_refine_ls_shift/su_max 0.001
_refine_ls_shift/su_mean 0.000
_refine_ls_structure_factor_coef Fsqd
_refine_ls_weighting_details 'calc w=1/[\s^2^(Fo^2^)+(0.1032P)^2^P] where P=(Fo^2^+2Fc^2^)/3'
_refine_ls_weighting_scheme calc
_refine_ls_wR_factor_gt 0.1740
_refine_ls_wR_factor_ref 0.1982
_reflns_number_gt 626
_reflns_number_total 959
_reflns_threshold_expression I>2sigma(I)
_cod_data_source_file gk2511.cif
_cod_data_source_block I
_cod_original_sg_symbol_H-M 'C 2/m'
_cod_database_code 2235817
_cod_database_fobs_code 2235817

loop_
_symmetry_equiv_pos_as_xyz
'x, y, z'
'-x, y, -z'
'x+1/2, y+1/2, z'
'-x+1/2, y+1/2, -z'
'-x, -y, -z'
'x, -y, z'
'-x+1/2, -y+1/2, -z'
'x+1/2, -y+1/2, z'

loop_
_atom_site_type_symbol
_atom_site_label
_atom_site_fract_x
_atom_site_fract_y
_atom_site_fract_z
_atom_site_U_iso_or_equiv
_atom_site_adp_type
_atom_site_calc_flag
_atom_site_refinement_flags
_atom_site_occupancy
_atom_site_symmetry_multiplicity
O O1 0.3027(2) 0.0000 0.6341(4) 0.0412(8) Uani d S 1 2
O O2 0.42280(15) 0.16670(15) 0.6695(3) 0.0448(7) Uani d . 1 1
O O3 0.3640(2) 0.26466(17) 0.3790(4) 0.0660(8) Uani d . 1 1
O O4 0.3169(3) 0.0000 1.0179(5) 0.0722(12) Uani d S 1 2
C C1 0.4426(2) 0.0905(2) 0.5150(4) 0.0373(8) Uani d . 1 1
H H1 0.3991 0.0978 0.3662 0.045 Uiso calc R 1 1
C C2 0.4142(3) 0.0000 0.6355(6) 0.0376(10) Uani d S 1 2
H H2 0.4485 0.0000 0.7947 0.045 Uiso calc SR 1 2
C C3 0.3838(2) 0.2500(2) 0.5799(6) 0.0483(9) Uani d . 1 1
C C4 0.3714(3) 0.3192(3) 0.7664(6) 0.0695(12) Uani d . 1 1
H H4A 0.4360 0.3526 0.8080 0.104 Uiso calc R 1 1
H H4B 0.3527 0.2857 0.8981 0.104 Uiso calc R 1 1
H H4C 0.3174 0.3641 0.7136 0.104 Uiso calc R 1 1
C C5 0.2635(4) 0.0000 0.8365(8) 0.0450(11) Uani d S 1 2
C C6 0.1486(4) 0.0000 0.7967(8) 0.0566(13) Uani d S 1 2
H H6A 0.1257 0.0000 0.6342 0.085 Uiso calc SR 1 2
H H6B 0.1226 0.0559 0.8650 0.085 Uiso calc PR 0.50 1
H H6C 0.1226 -0.0559 0.8650 0.085 Uiso calc PR 0.50 1

loop_
_atom_site_aniso_label
_atom_site_aniso_U_11
_atom_site_aniso_U_22
_atom_site_aniso_U_33
_atom_site_aniso_U_12
_atom_site_aniso_U_13
_atom_site_aniso_U_23
O1 0.0386(16) 0.0466(18) 0.0389(16) 0.000 0.0071(12) 0.000
O2 0.0514(14) 0.0377(13) 0.0449(12) 0.0038(10) 0.0042(10) -0.0055(9)
O3 0.0836(19) 0.0463(15) 0.0667(17) 0.0192(14) 0.0036(13) 0.0052(12)
O4 0.078(3) 0.095(3) 0.045(2) 0.000 0.0124(17) 0.000
C1 0.0416(17) 0.0317(16) 0.0377(16) 0.0024(14) 0.0020(13) -0.0030(12)
C2 0.040(2) 0.034(2) 0.038(2) 0.000 0.0020(16) 0.000
C3 0.0431(18) 0.0376(19) 0.063(2) 0.0026(15) 0.0026(15) -0.0027(15)
C4 0.071(2) 0.050(2) 0.086(3) 0.006(2) 0.001(2) -0.0216(19)
C5 0.057(3) 0.031(2) 0.049(3) 0.000 0.016(2) 0.000
C6 0.056(3) 0.044(3) 0.076(3) 0.000 0.029(2) 0.000

loop_
_atom_type_symbol
_atom_type_description
_atom_type_scat_dispersion_real
_atom_type_scat_dispersion_imag
_atom_type_scat_source
C C 0.0033 0.0016 'International Tables Vol C Tables 4.2.6.8 and 6.1.1.4'
H H 0.0000 0.0000 'International Tables Vol C Tables 4.2.6.8 and 6.1.1.4'
O O 0.0106 0.0060 'International Tables Vol C Tables 4.2.6.8 and 6.1.1.4'

loop_
_geom_angle_atom_site_label_1
_geom_angle_atom_site_label_2
_geom_angle_atom_site_label_3
_geom_angle_site_symmetry_1
_geom_angle_site_symmetry_3
_geom_angle
C5 O1 C2 . . 118.8(3)
C3 O2 C1 . . 118.8(2)
O2 C1 C1 . 2_656 109.09(19)
O2 C1 C2 . . 104.7(2)
C1 C1 C2 2_656 . 110.6(2)
O2 C1 H1 . . 110.8
C1 C1 H1 2_656 . 110.8
C2 C1 H1 . . 110.8
O1 C2 C1 . 6 107.3(2)
O1 C2 C1 . . 107.3(2)
C1 C2 C1 6 . 113.3(3)
O1 C2 H2 . . 109.6
C1 C2 H2 6 . 109.6
C1 C2 H2 . . 109.6
O3 C3 O2 . . 123.8(3)
O3 C3 C4 . . 125.8(3)
O2 C3 C4 . . 110.4(3)
C3 C4 H4A . . 109.5
C3 C4 H4B . . 109.5
H4A C4 H4B . . 109.5
C3 C4 H4C . . 109.5
H4A C4 H4C . . 109.5
H4B C4 H4C . . 109.5
O4 C5 O1 . . 123.1(4)
O4 C5 C6 . . 126.7(4)
O1 C5 C6 . . 110.1(4)
C5 C6 H6A . . 109.5
C5 C6 H6B . . 109.5
H6A C6 H6B . . 109.5
C5 C6 H6C . . 109.5
H6A C6 H6C . . 109.5
H6B C6 H6C . . 109.5

loop_
_geom_bond_atom_site_label_1
_geom_bond_atom_site_label_2
_geom_bond_site_symmetry_2
_geom_bond_distance
O1 C5 . 1.347(5)
O1 C2 . 1.438(5)
O2 C3 . 1.350(4)
O2 C1 . 1.443(3)
O3 C3 . 1.189(4)
O4 C5 . 1.190(5)
C1 C1 2_656 1.514(5)
C1 C2 . 1.519(3)
C1 H1 . 0.9800
C2 C1 6 1.519(3)
C2 H2 . 0.9800
C3 C4 . 1.485(4)
C4 H4A . 0.9600
C4 H4B . 0.9600
C4 H4C . 0.9600
C5 C6 . 1.471(6)
C6 H6A . 0.9600
C6 H6B . 0.9600
C6 H6C . 0.9600

loop_
_geom_hbond_atom_site_label_D
_geom_hbond_atom_site_label_H
_geom_hbond_atom_site_label_A
_geom_hbond_site_symmetry_A
_geom_hbond_distance_DH
_geom_hbond_distance_HA
_geom_hbond_distance_DA
_geom_hbond_angle_DHA
_geom_hbond_publ_flag
C1 H1 O4 6_554 0.98 2.57 3.393(4) 141 yes

loop_
_geom_torsion_atom_site_label_1
_geom_torsion_atom_site_label_2
_geom_torsion_atom_site_label_3
_geom_torsion_atom_site_label_4
_geom_torsion_site_symmetry_1
_geom_torsion_site_symmetry_4
_geom_torsion
C3 O2 C1 C1 . 2_656 98.2(3)
C3 O2 C1 C2 . . -143.4(3)
C5 O1 C2 C1 . 6 119.0(2)
C5 O1 C2 C1 . . -119.0(2)
O2 C1 C2 O1 . . 69.1(3)
C1 C1 C2 O1 2_656 . -173.5(2)
O2 C1 C2 C1 . 6 -172.6(2)
C1 C1 C2 C1 2_656 6 -55.2(4)
C1 O2 C3 O3 . . 0.4(5)
C1 O2 C3 C4 . . -178.8(2)
C2 O1 C5 O4 . . 0.0
C2 O1 C5 C6 . . 180.0
